data_4308959
loop_
_publ_author_name
'Hao-Ling Sun'
'Zhe-Ming Wang'
'Song Gao'

_publ_section_title
;
Synthesis, Crystal Structures, and Magnetism of Cobalt Coordination
Polymers Based on Dicyanamide and Pyrazine-dioxide Derivatives
;
_journal_name_full 'Inorganic Chemistry'
_journal_page_first 2169
_journal_page_last 2176
_journal_paper_doi 10.1021/ic048342j
_journal_volume 44
_journal_year 2005
_chemical_formula_sum 'C26 H28 Co3 N22 O8'
_chemical_formula_weight 953.49
_chemical_name_systematic
; 
 ? 
;
_space_group_IT_number 15
_symmetry_cell_setting monoclinic
_symmetry_space_group_name_Hall '-C 2yc'
_symmetry_space_group_name_H-M 'C 1 2/c 1'
_atom_sites_solution_hydrogens geom
_atom_sites_solution_primary direct
_atom_sites_solution_secondary difmap
_audit_creation_method SHELXL-97
_cell_angle_alpha 90.00
_cell_angle_beta 93.6520(10)
_cell_angle_gamma 90.00
_cell_formula_units_Z 4
_cell_length_a 29.4769(10)
_cell_length_b 7.3735(2)
_cell_length_c 17.4631(7)
_cell_measurement_reflns_used 24999
_cell_measurement_temperature 293(2)
_cell_measurement_theta_max 27.485
_cell_measurement_theta_min 3.395
_cell_volume 3787.9(2)
_computing_cell_refinement 'HKL Scalepack (Otwinowski & Minor, 1997)'
_computing_data_collection 'KappaCCD (Nonius B. V., 1998)'
_computing_data_reduction 'HKL Denzo (Otwinowski & Minor, 1997) & maXus (Mackay et al., 1998)'
_computing_molecular_graphics 'Bruker SHELXTL V5.1 (Sheldrick, 1998)'
_computing_publication_material 'SHELXL-97 (Sheldrick, 1997)'
_computing_structure_refinement 'SHELXL-97 (Sheldrick, 1997)'
_computing_structure_solution 'SHELXS-97 (Sheldrick, 1997)'
_diffrn_ambient_temperature 293(2)
_diffrn_detector_area_resol_mean 0.76
_diffrn_measured_fraction_theta_full 0.994
_diffrn_measured_fraction_theta_max 0.994
_diffrn_measurement_device_type 'NONIUS KappaCCD'
_diffrn_measurement_method CCD
_diffrn_radiation_monochromator graphite
_diffrn_radiation_source 'fine-focus sealed tube'
_diffrn_radiation_type MoK\a
_diffrn_radiation_wavelength 0.71073
_diffrn_reflns_av_R_equivalents 0.0878
_diffrn_reflns_av_sigmaI/netI 0.0896
_diffrn_reflns_limit_h_max 38
_diffrn_reflns_limit_h_min -38
_diffrn_reflns_limit_k_max 9
_diffrn_reflns_limit_k_min -9
_diffrn_reflns_limit_l_max 22
_diffrn_reflns_limit_l_min -22
_diffrn_reflns_number 26327
_diffrn_reflns_theta_full 27.50
_diffrn_reflns_theta_max 27.50
_diffrn_reflns_theta_min 3.46
_exptl_absorpt_coefficient_mu 1.377
_exptl_absorpt_correction_T_max 0.937
_exptl_absorpt_correction_T_min 0.869
_exptl_absorpt_correction_type empirical
_exptl_absorpt_process_details '(Blessing, 1995, 1997)'
_exptl_crystal_colour purple
_exptl_crystal_density_diffrn 1.672
_exptl_crystal_density_method 'not measured'
_exptl_crystal_description block
_exptl_crystal_F_000 1932
_exptl_crystal_size_max 0.1
_exptl_crystal_size_mid 0.1
_exptl_crystal_size_min 0.05
_refine_diff_density_max 0.410
_refine_diff_density_min -0.439
_refine_diff_density_rms 0.081
_refine_ls_extinction_method none
_refine_ls_goodness_of_fit_ref 1.020
_refine_ls_hydrogen_treatment mixed
_refine_ls_matrix_type full
_refine_ls_number_parameters 270
_refine_ls_number_reflns 4329
_refine_ls_number_restraints 0
_refine_ls_restrained_S_all 1.020
_refine_ls_R_factor_all 0.1085
_refine_ls_R_factor_gt 0.0532
_refine_ls_shift/su_max 0.000
_refine_ls_shift/su_mean 0.000
_refine_ls_structure_factor_coef Fsqd
_refine_ls_weighting_details 'calc w=1/[\s^2^(Fo^2^)+(0.0510P)^2^+5.5015P] where P=(Fo^2^+2Fc^2^)/3'
_refine_ls_weighting_scheme calc
_refine_ls_wR_factor_gt 0.1061
_refine_ls_wR_factor_ref 0.1221
_reflns_number_gt 2729
_reflns_number_total 4329
_reflns_threshold_expression >2sigma(I)
_cod_data_source_file ic048342jsi20050112_101457_2.cif
_cod_data_source_block compound2
_cod_database_code 4308959

loop_
_symmetry_equiv_pos_as_xyz
'x, y, z'
'-x, y, -z+1/2'
'x+1/2, y+1/2, z'
'-x+1/2, y+1/2, -z+1/2'
'-x, -y, -z'
'x, -y, z-1/2'
'-x+1/2, -y+1/2, -z'
'x+1/2, -y+1/2, z-1/2'

loop_
_atom_site_label
_atom_site_type_symbol
_atom_site_fract_x
_atom_site_fract_y
_atom_site_fract_z
_atom_site_U_iso_or_equiv
_atom_site_adp_type
_atom_site_occupancy
_atom_site_symmetry_multiplicity
_atom_site_calc_flag
_atom_site_refinement_flags
_atom_site_disorder_assembly
_atom_site_disorder_group
Co1 Co 0.483346(16) 0.62129(6) 0.15231(3) 0.03084(17) Uani 1 1 d . . .
Co2 Co 0.2500 0.2500 0.0000 0.0344(2) Uani 1 2 d S . .
O1 O 0.5000 0.8270(4) 0.2500 0.0320(8) Uani 1 2 d S . .
O2 O 0.5000 0.4317(4) 0.2500 0.0286(8) Uani 1 2 d S . .
O3 O 0.26935(9) -0.0158(4) 0.03634(15) 0.0441(7) Uani 1 1 d . . .
O4 O 0.44483(9) 0.1412(3) 0.27142(18) 0.0502(8) Uani 1 1 d . . .
O5 O 0.28884(9) 0.2228(4) 0.40772(16) 0.0472(7) Uani 1 1 d . . .
N1 N 0.55184(11) 0.6430(4) 0.13784(19) 0.0376(8) Uani 1 1 d . . .
N2 N 0.62981(12) 0.7501(6) 0.1497(2) 0.0674(12) Uani 1 1 d . . .
N3 N 0.69341(11) 0.7458(5) 0.0682(2) 0.0480(9) Uani 1 1 d . . .
N4 N 0.46548(12) 0.8311(5) 0.0802(2) 0.0446(9) Uani 1 1 d . . .
N5 N 0.44006(12) 1.1232(4) 0.0263(2) 0.0482(9) Uani 1 1 d . . .
N6 N 0.47178(12) 1.4114(4) 0.0756(2) 0.0434(8) Uani 1 1 d . . .
N7 N 0.41706(11) 0.5941(4) 0.18513(19) 0.0388(8) Uani 1 1 d . . .
N8 N 0.33521(12) 0.5396(6) 0.1870(2) 0.0606(11) Uani 1 1 d . . .
N9 N 0.28901(11) 0.3657(5) 0.0914(2) 0.0455(9) Uani 1 1 d . . .
N10 N 0.40574(11) 0.1622(4) 0.3038(2) 0.0382(8) Uani 1 1 d . . .
N11 N 0.32707(10) 0.2048(4) 0.37388(19) 0.0345(8) Uani 1 1 d . . .
C1 C 0.58890(13) 0.6899(5) 0.1382(2) 0.0336(9) Uani 1 1 d . . .
C2 C 0.66185(13) 0.7409(5) 0.1027(2) 0.0366(9) Uani 1 1 d . . .
C3 C 0.45537(13) 0.9717(6) 0.0575(2) 0.0374(9) Uani 1 1 d . . .
C4 C 0.45786(13) 1.2748(5) 0.0540(2) 0.0373(9) Uani 1 1 d . . .
C5 C 0.37864(14) 0.5634(5) 0.1836(2) 0.0355(9) Uani 1 1 d . . .
C6 C 0.31227(13) 0.4451(5) 0.1335(2) 0.0389(10) Uani 1 1 d . . .
C7 C 0.36612(13) 0.1208(5) 0.2642(2) 0.0367(9) Uani 1 1 d . . .
C8 C 0.36917(15) 0.0497(6) 0.1851(2) 0.0545(12) Uani 1 1 d . . .
H8A H 0.4004 0.0484 0.1724 0.082 Uiso 1 1 calc R . .
H8B H 0.3519 0.1260 0.1495 0.082 Uiso 1 1 calc R . .
H8C H 0.3572 -0.0714 0.1822 0.082 Uiso 1 1 calc R . .
C9 C 0.32562(13) 0.1410(5) 0.2999(2) 0.0375(10) Uani 1 1 d . . .
C10 C 0.28062(14) 0.0915(6) 0.2637(3) 0.0551(12) Uani 1 1 d . . .
H10A H 0.2576 0.1165 0.2987 0.083 Uiso 1 1 calc R . .
H10B H 0.2803 -0.0353 0.2513 0.083 Uiso 1 1 calc R . .
H10C H 0.2748 0.1613 0.2177 0.083 Uiso 1 1 calc R . .
C11 C 0.36720(14) 0.2496(5) 0.4122(2) 0.0383(9) Uani 1 1 d . . .
C12 C 0.36609(17) 0.3195(7) 0.4920(3) 0.0590(13) Uani 1 1 d . . .
H12A H 0.3352 0.3264 0.5059 0.089 Uiso 1 1 calc R . .
H12B H 0.3795 0.4381 0.4950 0.089 Uiso 1 1 calc R . .
H12C H 0.3829 0.2391 0.5265 0.089 Uiso 1 1 calc R . .
C13 C 0.40592(13) 0.2252(5) 0.3763(2) 0.0407(10) Uani 1 1 d . . .
H13 H 0.4336 0.2526 0.4023 0.049 Uiso 1 1 calc R . .
H1W H 0.5201 0.9113 0.2369 0.074(8) Uiso 1 1 d R . .
H2W H 0.5208 0.3594 0.2379 0.074(8) Uiso 1 1 d R . .
H3W H 0.2486 -0.0688 0.0665 0.074(8) Uiso 1 1 d R . .
H4W H 0.2737 -0.0796 -0.0107 0.074(8) Uiso 1 1 d R . .

loop_
_atom_site_aniso_label
_atom_site_aniso_U_11
_atom_site_aniso_U_22
_atom_site_aniso_U_33
_atom_site_aniso_U_23
_atom_site_aniso_U_13
_atom_site_aniso_U_12
Co1 0.0225(3) 0.0311(3) 0.0393(3) -0.0001(2) 0.0046(2) -0.0018(2)
Co2 0.0206(4) 0.0425(4) 0.0411(5) -0.0094(3) 0.0091(3) -0.0087(3)
O1 0.0210(18) 0.0253(17) 0.051(2) 0.000 0.0085(17) 0.000
O2 0.0215(18) 0.0270(18) 0.038(2) 0.000 0.0096(16) 0.000
O3 0.0375(16) 0.0464(16) 0.0502(18) -0.0045(13) 0.0153(14) -0.0055(13)
O4 0.0329(16) 0.0425(16) 0.078(2) 0.0022(14) 0.0294(15) 0.0041(13)
O5 0.0389(17) 0.0503(17) 0.0557(19) 0.0049(14) 0.0278(14) 0.0083(13)
N1 0.0236(18) 0.048(2) 0.042(2) 0.0021(15) 0.0076(15) -0.0002(15)
N2 0.036(2) 0.114(3) 0.055(3) -0.031(2) 0.0201(19) -0.028(2)
N3 0.0290(19) 0.064(2) 0.053(2) -0.0128(18) 0.0179(17) -0.0115(17)
N4 0.044(2) 0.0354(19) 0.054(2) 0.0025(17) -0.0018(18) -0.0032(16)
N5 0.059(2) 0.0336(19) 0.050(2) 0.0061(16) -0.0102(19) -0.0054(17)
N6 0.051(2) 0.035(2) 0.044(2) -0.0032(16) 0.0035(17) -0.0010(16)
N7 0.0253(19) 0.050(2) 0.042(2) -0.0055(15) 0.0015(15) -0.0026(15)
N8 0.028(2) 0.095(3) 0.060(3) -0.033(2) 0.0079(18) -0.017(2)
N9 0.0299(19) 0.056(2) 0.051(2) -0.0126(18) 0.0057(17) -0.0129(17)
N10 0.034(2) 0.0290(17) 0.054(2) 0.0031(15) 0.0171(17) 0.0046(14)
N11 0.0310(18) 0.0310(17) 0.043(2) 0.0046(14) 0.0141(16) 0.0055(14)
C1 0.028(2) 0.041(2) 0.032(2) -0.0023(17) 0.0094(18) 0.0005(18)
C2 0.027(2) 0.040(2) 0.043(2) -0.0094(18) 0.0084(19) -0.0082(17)
C3 0.034(2) 0.041(3) 0.038(2) -0.0032(19) 0.0068(18) -0.0117(19)
C4 0.039(2) 0.037(3) 0.036(2) 0.0065(19) 0.0049(18) 0.0018(19)
C5 0.033(2) 0.041(2) 0.032(2) -0.0045(17) 0.0020(18) -0.0007(18)
C6 0.024(2) 0.046(2) 0.048(3) -0.004(2) 0.010(2) -0.0038(18)
C7 0.034(2) 0.032(2) 0.045(3) 0.0055(18) 0.0138(19) 0.0035(17)
C8 0.053(3) 0.059(3) 0.053(3) -0.006(2) 0.021(2) 0.008(2)
C9 0.033(2) 0.033(2) 0.049(3) 0.0044(18) 0.0125(19) 0.0016(17)
C10 0.038(3) 0.066(3) 0.062(3) 0.003(2) 0.009(2) -0.004(2)
C11 0.037(2) 0.036(2) 0.042(2) 0.0024(18) 0.0040(19) 0.0049(18)
C12 0.061(3) 0.063(3) 0.054(3) -0.004(2) 0.004(3) 0.014(2)
C13 0.034(2) 0.035(2) 0.054(3) 0.0013(19) 0.007(2) 0.0019(17)

loop_
_atom_type_symbol
_atom_type_description
_atom_type_scat_dispersion_real
_atom_type_scat_dispersion_imag
_atom_type_scat_source
C C 0.0033 0.0016 'International Tables Vol C Tables 4.2.6.8 and 6.1.1.4'
H H 0.0000 0.0000 'International Tables Vol C Tables 4.2.6.8 and 6.1.1.4'
N N 0.0061 0.0033 'International Tables Vol C Tables 4.2.6.8 and 6.1.1.4'
O O 0.0106 0.0060 'International Tables Vol C Tables 4.2.6.8 and 6.1.1.4'
Co Co 0.3494 0.9721 'International Tables Vol C Tables 4.2.6.8 and 6.1.1.4'

loop_
_geom_angle_atom_site_label_1
_geom_angle_atom_site_label_2
_geom_angle_atom_site_label_3
_geom_angle
_geom_angle_site_symmetry_1
_geom_angle_site_symmetry_3
_geom_angle_publ_flag
N4 Co1 N1 94.70(13) . . ?
N4 Co1 N6 98.20(13) . 1_545 ?
N1 Co1 N6 95.83(14) . 1_545 ?
N4 Co1 N7 91.88(13) . . ?
N1 Co1 N7 171.00(13) . . ?
N6 Co1 N7 89.28(13) 1_545 . ?
N4 Co1 O2 168.34(12) . . ?
N1 Co1 O2 88.44(9) . . ?
N6 Co1 O2 92.64(11) 1_545 . ?
N7 Co1 O2 83.92(9) . . ?
N4 Co1 O1 89.54(11) . . ?
N1 Co1 O1 82.86(9) . . ?
N6 Co1 O1 172.24(11) 1_545 . ?
N7 Co1 O1 91.08(9) . . ?
O2 Co1 O1 79.70(9) . . ?
N9 Co2 N9 180.0(2) 7 . ?
N9 Co2 N3 90.50(13) 7 3_445 ?
N9 Co2 N3 89.50(13) . 3_445 ?
N9 Co2 N3 89.50(13) 7 5_665 ?
N9 Co2 N3 90.50(13) . 5_665 ?
N3 Co2 N3 180.0(3) 3_445 5_665 ?
N9 Co2 O3 91.39(12) 7 7 ?
N9 Co2 O3 88.61(12) . 7 ?
N3 Co2 O3 88.59(12) 3_445 7 ?
N3 Co2 O3 91.41(12) 5_665 7 ?
N9 Co2 O3 88.61(12) 7 . ?
N9 Co2 O3 91.39(12) . . ?
N3 Co2 O3 91.41(12) 3_445 . ?
N3 Co2 O3 88.59(12) 5_665 . ?
O3 Co2 O3 180.0(2) 7 . ?
Co1 O1 Co1 97.99(12) . 2_655 ?
Co1 O2 Co1 102.61(12) 2_655 . ?
C1 N1 Co1 165.0(3) . . ?
C1 N2 C2 126.7(4) . . ?
C2 N3 Co2 177.4(3) . 3 ?
C3 N4 Co1 162.3(3) . . ?
C3 N5 C4 116.9(3) . . ?
C4 N6 Co1 156.5(3) . 1_565 ?
C5 N7 Co1 161.9(3) . . ?
C5 N8 C6 120.1(4) . . ?
C6 N9 Co2 170.3(3) . . ?
O4 N10 C13 119.3(3) . . ?
O4 N10 C7 120.1(3) . . ?
C13 N10 C7 120.6(3) . . ?
O5 N11 C11 119.9(3) . . ?
O5 N11 C9 118.8(3) . . ?
C11 N11 C9 121.3(3) . . ?
N1 C1 N2 170.9(4) . . ?
N3 C2 N2 171.0(4) . . ?
N4 C3 N5 173.3(4) . . ?
N6 C4 N5 176.4(4) . . ?
N7 C5 N8 174.7(4) . . ?
N9 C6 N8 173.5(4) . . ?
N10 C7 C9 118.9(4) . . ?
N10 C7 C8 117.0(3) . . ?
C9 C7 C8 124.1(4) . . ?
N11 C9 C7 118.9(4) . . ?
N11 C9 C10 117.4(4) . . ?
C7 C9 C10 123.7(4) . . ?
C13 C11 N11 118.3(4) . . ?
C13 C11 C12 123.4(4) . . ?
N11 C11 C12 118.3(4) . . ?
N10 C13 C11 122.0(4) . . ?

loop_
_geom_bond_atom_site_label_1
_geom_bond_atom_site_label_2
_geom_bond_distance
_geom_bond_site_symmetry_2
_geom_bond_publ_flag
Co1 N4 2.042(4) . ?
Co1 N1 2.057(3) . ?
Co1 N6 2.061(3) 1_545 ?
Co1 N7 2.081(3) . ?
Co1 O2 2.236(2) . ?
Co1 O1 2.312(2) . ?
Co2 N9 2.088(4) 7 ?
Co2 N9 2.088(4) . ?
Co2 N3 2.111(3) 3_445 ?
Co2 N3 2.111(3) 5_665 ?
Co2 O3 2.127(3) 7 ?
Co2 O3 2.127(3) . ?
O1 Co1 2.312(2) 2_655 ?
O2 Co1 2.236(2) 2_655 ?
O4 N10 1.325(4) . ?
O5 N11 1.312(4) . ?
N1 C1 1.145(4) . ?
N2 C1 1.289(5) . ?
N2 C2 1.292(5) . ?
N3 C2 1.141(4) . ?
N3 Co2 2.111(3) 3 ?
N4 C3 1.143(5) . ?
N5 C3 1.310(5) . ?
N5 C4 1.314(5) . ?
N6 C4 1.142(5) . ?
N6 Co1 2.061(3) 1_565 ?
N7 C5 1.154(4) . ?
N8 C5 1.297(5) . ?
N8 C6 1.318(5) . ?
N9 C6 1.136(5) . ?
N10 C13 1.348(5) . ?
N10 C7 1.354(5) . ?
N11 C11 1.362(5) . ?
N11 C9 1.373(5) . ?
C7 C9 1.390(5) . ?
C7 C8 1.486(6) . ?
C9 C10 1.478(5) . ?
C11 C13 1.348(5) . ?
C11 C12 1.488(6) . ?
